data_4037207
loop_
_publ_author_name
'Tang, Zhongzhong'
'Liu, Zhiqiang'
'An, Yu'
'Jiang, Ruolan'
'Zhang, Xinglu'
'Li, Chunju'
'Jia, Xueshun'
'Li, Jian'

_publ_section_title
;
 Isocyanide-Based Multicomponent Bicyclization with Substituted Allenoate
 and Isatin: Synthesis of Unusual Spirooxindole Containing [5.5]-Fused
 Heterocycle.
;
_journal_issue 19
_journal_name_full 'The Journal of organic chemistry'
_journal_page_first 9158
_journal_page_last 9166
_journal_paper_doi 10.1021/acs.joc.6b01711
_journal_volume 81
_journal_year 2016
_chemical_formula_sum 'C35 H36 N2 O4'
_chemical_formula_weight 548.66
_space_group_crystal_system monoclinic
_space_group_IT_number 14
_space_group_name_Hall '-P 2yn'
_space_group_name_H-M_alt 'P 1 21/n 1'
_atom_sites_solution_hydrogens geom
_audit_creation_method SHELXL-2013
_cell_angle_alpha 90
_cell_angle_beta 109.547(2)
_cell_angle_gamma 90
_cell_formula_units_Z 4
_cell_length_a 8.5520(12)
_cell_length_b 28.963(4)
_cell_length_c 12.2072(18)
_cell_measurement_reflns_used 5830
_cell_measurement_temperature 203(2)
_cell_measurement_theta_max 27.18
_cell_measurement_theta_min 2.26
_cell_volume 2849.4(7)
_computing_cell_refinement 'Bruker SAINT'
_computing_data_collection 'Bruker APEX2'
_computing_data_reduction 'Bruker SAINT'
_computing_molecular_graphics 'Bruker SHELXTL'
_computing_publication_material 'Bruker SHELXTL'
_computing_structure_refinement 'SHELXL-2013 (Sheldrick, 2013)'
_computing_structure_solution 'SHELXS-97 (Sheldrick, 2008)'
_diffrn_ambient_temperature 203(2)
_diffrn_measured_fraction_theta_full 0.992
_diffrn_measured_fraction_theta_max 0.990
_diffrn_measurement_device_type 'Bruker APEX-II CCD'
_diffrn_measurement_method '\f and \w scans'
_diffrn_radiation_type MoK\a
_diffrn_radiation_wavelength 0.71073
_diffrn_reflns_av_R_equivalents 0.0327
_diffrn_reflns_av_unetI/netI 0.0409
_diffrn_reflns_Laue_measured_fraction_full 0.992
_diffrn_reflns_Laue_measured_fraction_max 0.990
_diffrn_reflns_limit_h_max 11
_diffrn_reflns_limit_h_min -10
_diffrn_reflns_limit_k_max 22
_diffrn_reflns_limit_k_min -37
_diffrn_reflns_limit_l_max 15
_diffrn_reflns_limit_l_min -15
_diffrn_reflns_number 18582
_diffrn_reflns_point_group_measured_fraction_full 0.992
_diffrn_reflns_point_group_measured_fraction_max 0.990
_diffrn_reflns_theta_full 25.242
_diffrn_reflns_theta_max 27.501
_diffrn_reflns_theta_min 1.905
_exptl_absorpt_coefficient_mu 0.083
_exptl_absorpt_correction_T_max 0.746
_exptl_absorpt_correction_T_min 0.657
_exptl_absorpt_correction_type multi-scan
_exptl_absorpt_process_details sadabs
_exptl_crystal_colour pink
_exptl_crystal_density_diffrn 1.279
_exptl_crystal_description rhomboid
_exptl_crystal_F_000 1168
_exptl_crystal_size_max 0.480
_exptl_crystal_size_mid 0.340
_exptl_crystal_size_min 0.080
_refine_diff_density_max 0.767
_refine_diff_density_min -0.370
_refine_diff_density_rms 0.068
_refine_ls_extinction_method none
_refine_ls_goodness_of_fit_ref 1.030
_refine_ls_hydrogen_treatment constr
_refine_ls_matrix_type full
_refine_ls_number_parameters 371
_refine_ls_number_reflns 6468
_refine_ls_number_restraints 0
_refine_ls_restrained_S_all 1.030
_refine_ls_R_factor_all 0.0791
_refine_ls_R_factor_gt 0.0579
_refine_ls_shift/su_max 0.001
_refine_ls_shift/su_mean 0.000
_refine_ls_structure_factor_coef Fsqd
_refine_ls_weighting_details
; 
 w=1/[\s^2^(Fo^2^)+(0.1133P)^2^+0.9389P] 
 where P=(Fo^2^+2Fc^2^)/3 
;
_refine_ls_weighting_scheme calc
_refine_ls_wR_factor_gt 0.1694
_refine_ls_wR_factor_ref 0.1891
_reflns_Friedel_coverage 0.000
_reflns_number_gt 4796
_reflns_number_total 6468
_reflns_threshold_expression 'I > 2\s(I)'
_cod_data_source_file jo6b01711_si_003.cif
_cod_data_source_block mo_60224a
_cod_original_cell_volume 2849.3(7)
_cod_original_sg_symbol_H-M 'P 21/n'
_cod_database_code 4037207
_shelx_space_group_comment
; 
The symmetry employed for this shelxl refinement is uniquely defined 
by the following loop, which should always be used as a source of 
symmetry information in preference to the above space-group names. 
They are only intended as comments. 
;
_shelx_estimated_absorpt_t_min 0.961
_shelx_estimated_absorpt_t_max 0.993
_shelxl_version_number 2013-2

loop_
_space_group_symop_operation_xyz
'x, y, z'
'-x+1/2, y+1/2, -z+1/2'
'-x, -y, -z'
'x-1/2, -y-1/2, z-1/2'

loop_
_atom_site_label
_atom_site_type_symbol
_atom_site_fract_x
_atom_site_fract_y
_atom_site_fract_z
_atom_site_U_iso_or_equiv
_atom_site_adp_type
_atom_site_occupancy
_atom_site_site_symmetry_order
_atom_site_calc_flag
_atom_site_refinement_flags_posn
_atom_site_refinement_flags_adp
N1 N -0.19916(19) 0.11908(6) 0.53193(13) 0.0266(4) Uani 1 1 d . .
N2 N 0.11401(18) 0.14072(5) 1.02037(13) 0.0244(3) Uani 1 1 d . .
O1 O -0.38563(17) 0.11353(6) 0.63008(13) 0.0397(4) Uani 1 1 d . .
O2 O -0.06190(16) 0.11561(4) 0.82790(11) 0.0266(3) Uani 1 1 d . .
O3 O -0.16150(16) 0.12677(5) 0.98085(11) 0.0299(3) Uani 1 1 d . .
O4 O 0.29015(18) 0.19571(5) 1.13303(12) 0.0349(3) Uani 1 1 d . .
C1 C -0.2486(2) 0.12302(6) 0.62635(16) 0.0263(4) Uani 1 1 d . .
C2 C -0.1041(2) 0.14488(6) 0.72585(15) 0.0237(4) Uani 1 1 d . .
C3 C 0.0316(2) 0.14742(6) 0.67320(15) 0.0243(4) Uani 1 1 d . .
C4 C 0.1939(2) 0.16211(7) 0.71849(18) 0.0306(4) Uani 1 1 d . .
H4 H 0.2378 0.1724 0.7958 0.037 Uiso 1 1 calc R U
C5 C 0.2913(2) 0.16132(8) 0.6469(2) 0.0363(5) Uani 1 1 d . .
H5 H 0.4022 0.1713 0.6762 0.044 Uiso 1 1 calc R U
C6 C 0.2263(3) 0.14596(8) 0.5332(2) 0.0367(5) Uani 1 1 d . .
H6 H 0.2943 0.1455 0.4866 0.044 Uiso 1 1 calc R U
C7 C 0.0627(3) 0.13123(7) 0.48649(18) 0.0320(4) Uani 1 1 d . .
H7 H 0.0184 0.1210 0.4092 0.038 Uiso 1 1 calc R U
C8 C -0.0318(2) 0.13231(6) 0.55837(16) 0.0248(4) Uani 1 1 d . .
C9 C -0.0473(2) 0.14203(6) 0.92901(15) 0.0236(4) Uani 1 1 d . .
C10 C -0.0586(2) 0.19138(6) 0.88731(15) 0.0245(4) Uani 1 1 d . .
C11 C -0.1584(2) 0.19244(6) 0.76144(15) 0.0249(4) Uani 1 1 d . .
H11A H -0.1269 0.2182 0.7211 0.030 Uiso 1 1 calc R U
H11B H -0.2778 0.1936 0.7483 0.030 Uiso 1 1 calc R U
C12 C 0.0650(2) 0.21660(6) 0.95664(16) 0.0259(4) Uani 1 1 d . .
C13 C 0.1708(2) 0.18469(7) 1.04959(16) 0.0266(4) Uani 1 1 d . .
C14 C -0.3113(3) 0.10629(7) 0.41681(16) 0.0317(4) Uani 1 1 d . .
H14A H -0.2951 0.1279 0.3597 0.038 Uiso 1 1 calc R U
H14B H -0.4258 0.1098 0.4157 0.038 Uiso 1 1 calc R U
C15 C -0.2890(3) 0.05794(7) 0.37990(16) 0.0306(4) Uani 1 1 d . .
C16 C -0.2526(3) 0.04980(9) 0.2810(2) 0.0486(6) Uani 1 1 d . .
H16 H -0.2355 0.0750 0.2377 0.058 Uiso 1 1 calc R U
C17 C -0.2403(4) 0.00551(11) 0.2431(3) 0.0630(8) Uani 1 1 d . .
H17 H -0.2113 0.0008 0.1762 0.076 Uiso 1 1 calc R U
C18 C -0.2701(5) -0.03120(11) 0.3023(3) 0.0801(11) Uani 1 1 d . .
H18 H -0.2562 -0.0614 0.2789 0.096 Uiso 1 1 calc R U
C19 C -0.3220(5) -0.02391(10) 0.3990(3) 0.0730(10) Uani 1 1 d . .
H19 H -0.3507 -0.0491 0.4369 0.088 Uiso 1 1 calc R U
C20 C -0.3303(4) 0.02049(9) 0.4376(2) 0.0535(7) Uani 1 1 d . .
H20 H -0.3638 0.0256 0.5025 0.064 Uiso 1 1 calc R U
C21 C -0.3334(2) 0.12687(9) 0.91057(19) 0.0377(5) Uani 1 1 d . .
H21A H -0.3513 0.1068 0.8428 0.045 Uiso 1 1 calc R U
H21B H -0.3686 0.1582 0.8831 0.045 Uiso 1 1 calc R U
C22 C -0.4313(3) 0.10967(10) 0.9831(2) 0.0490(6) Uani 1 1 d . .
H22A H -0.3993 0.0781 1.0068 0.074 Uiso 1 1 calc R U
H22B H -0.5487 0.1107 0.9381 0.074 Uiso 1 1 calc R U
H22C H -0.4095 0.1290 1.0515 0.074 Uiso 1 1 calc R U
C23 C 0.1875(2) 0.10128(6) 1.09636(16) 0.0260(4) Uani 1 1 d . .
H23 H 0.3080 0.1075 1.1304 0.031 Uiso 1 1 calc R U
C24 C 0.1689(3) 0.05649(7) 1.02716(18) 0.0330(4) Uani 1 1 d . .
H24A H 0.0510 0.0487 0.9927 0.040 Uiso 1 1 calc R U
H24B H 0.2141 0.0607 0.9639 0.040 Uiso 1 1 calc R U
C25 C 0.2603(3) 0.01720(8) 1.1060(2) 0.0429(5) Uani 1 1 d . .
H25A H 0.2422 -0.0116 1.0613 0.051 Uiso 1 1 calc R U
H25B H 0.3796 0.0237 1.1339 0.051 Uiso 1 1 calc R U
C26 C 0.2014(3) 0.01107(8) 1.2097(2) 0.0453(6) Uani 1 1 d . .
H26A H 0.0860 0.0004 1.1824 0.054 Uiso 1 1 calc R U
H26B H 0.2691 -0.0126 1.2616 0.054 Uiso 1 1 calc R U
C27 C 0.2132(3) 0.05581(8) 1.27649(19) 0.0428(5) Uani 1 1 d . .
H27A H 0.3303 0.0641 1.3133 0.051 Uiso 1 1 calc R U
H27B H 0.1652 0.0513 1.3382 0.051 Uiso 1 1 calc R U
C28 C 0.1229(3) 0.09533(8) 1.19798(18) 0.0355(5) Uani 1 1 d . .
H28A H 0.1399 0.1240 1.2430 0.043 Uiso 1 1 calc R U
H28B H 0.0036 0.0889 1.1682 0.043 Uiso 1 1 calc R U
C29 C 0.1153(3) 0.26558(7) 0.94247(18) 0.0320(4) Uani 1 1 d . .
H29A H 0.1567 0.2803 1.0190 0.038 Uiso 1 1 calc R U
H29B H 0.0175 0.2828 0.8950 0.038 Uiso 1 1 calc R U
C30 C 0.2481(3) 0.26816(6) 0.88587(17) 0.0300(4) Uani 1 1 d . .
C31 C 0.4107(3) 0.25424(7) 0.9453(2) 0.0366(5) Uani 1 1 d . .
H31 H 0.4390 0.2430 1.0217 0.044 Uiso 1 1 calc R U
C32 C 0.5309(3) 0.25691(8) 0.8923(2) 0.0437(5) Uani 1 1 d . .
H32 H 0.6398 0.2472 0.9329 0.052 Uiso 1 1 calc R U
C33 C 0.4924(3) 0.27367(8) 0.7806(2) 0.0480(6) Uani 1 1 d . .
H33 H 0.5745 0.2755 0.7454 0.058 Uiso 1 1 calc R U
C34 C 0.3323(3) 0.28774(8) 0.7211(2) 0.0458(6) Uani 1 1 d . .
H34 H 0.3053 0.2994 0.6452 0.055 Uiso 1 1 calc R U
C35 C 0.2106(3) 0.28469(8) 0.77327(19) 0.0374(5) Uani 1 1 d . .
H35 H 0.1016 0.2940 0.7316 0.045 Uiso 1 1 calc R U

loop_
_atom_site_aniso_label
_atom_site_aniso_U_11
_atom_site_aniso_U_22
_atom_site_aniso_U_33
_atom_site_aniso_U_23
_atom_site_aniso_U_13
_atom_site_aniso_U_12
N1 0.0248(8) 0.0295(8) 0.0227(8) -0.0050(6) 0.0042(6) -0.0032(6)
N2 0.0233(8) 0.0253(8) 0.0229(7) -0.0006(6) 0.0056(6) -0.0015(6)
O1 0.0236(7) 0.0557(10) 0.0392(8) -0.0104(7) 0.0097(6) -0.0074(7)
O2 0.0318(7) 0.0240(6) 0.0219(6) -0.0024(5) 0.0063(5) 0.0004(5)
O3 0.0235(7) 0.0393(8) 0.0269(7) 0.0016(6) 0.0083(5) -0.0050(6)
O4 0.0333(7) 0.0382(8) 0.0274(7) -0.0042(6) 0.0025(6) -0.0093(6)
C1 0.0235(9) 0.0262(9) 0.0262(9) -0.0039(7) 0.0042(7) 0.0010(7)
C2 0.0223(8) 0.0249(9) 0.0220(8) -0.0019(7) 0.0047(7) 0.0001(7)
C3 0.0236(9) 0.0232(9) 0.0256(9) -0.0011(7) 0.0075(7) 0.0024(7)
C4 0.0249(9) 0.0303(10) 0.0333(10) -0.0067(8) 0.0052(8) 0.0017(8)
C5 0.0219(9) 0.0365(11) 0.0506(13) -0.0047(9) 0.0123(9) -0.0004(8)
C6 0.0348(11) 0.0359(11) 0.0467(12) -0.0007(9) 0.0235(9) 0.0026(9)
C7 0.0382(11) 0.0313(10) 0.0289(10) -0.0014(8) 0.0143(8) 0.0007(8)
C8 0.0270(9) 0.0196(8) 0.0265(9) -0.0015(7) 0.0072(7) 0.0014(7)
C9 0.0229(9) 0.0250(9) 0.0226(8) -0.0037(7) 0.0071(7) -0.0031(7)
C10 0.0251(9) 0.0259(9) 0.0247(9) -0.0025(7) 0.0115(7) 0.0039(7)
C11 0.0255(9) 0.0247(9) 0.0238(9) -0.0018(7) 0.0072(7) 0.0030(7)
C12 0.0281(9) 0.0246(9) 0.0263(9) -0.0038(7) 0.0110(7) -0.0002(7)
C13 0.0261(9) 0.0303(10) 0.0253(9) -0.0038(7) 0.0111(7) -0.0030(8)
C14 0.0334(10) 0.0302(10) 0.0240(9) -0.0027(7) -0.0004(8) -0.0007(8)
C15 0.0355(10) 0.0281(10) 0.0245(9) -0.0014(7) 0.0049(8) -0.0003(8)
C16 0.0623(16) 0.0508(14) 0.0390(12) -0.0126(10) 0.0251(11) -0.0141(12)
C17 0.0659(18) 0.070(2) 0.0618(18) -0.0344(15) 0.0334(15) -0.0104(15)
C18 0.105(3) 0.0420(16) 0.076(2) -0.0245(15) 0.007(2) 0.0235(17)
C19 0.108(3) 0.0331(14) 0.067(2) 0.0055(13) 0.0160(19) -0.0013(15)
C20 0.0807(19) 0.0377(13) 0.0429(13) 0.0011(10) 0.0216(13) -0.0006(13)
C21 0.0245(10) 0.0513(13) 0.0367(11) 0.0064(9) 0.0092(8) -0.0030(9)
C22 0.0331(12) 0.0636(16) 0.0545(15) 0.0062(12) 0.0202(11) -0.0080(11)
C23 0.0228(8) 0.0266(9) 0.0264(9) 0.0012(7) 0.0052(7) -0.0009(7)
C24 0.0361(11) 0.0311(10) 0.0316(10) -0.0030(8) 0.0111(8) 0.0011(8)
C25 0.0450(13) 0.0315(11) 0.0493(13) -0.0009(9) 0.0120(10) 0.0067(10)
C26 0.0505(14) 0.0346(12) 0.0456(13) 0.0104(10) 0.0090(11) -0.0009(10)
C27 0.0497(13) 0.0436(13) 0.0310(11) 0.0063(9) 0.0079(10) -0.0006(11)
C28 0.0429(12) 0.0367(11) 0.0279(10) 0.0024(8) 0.0132(9) 0.0021(9)
C29 0.0347(10) 0.0238(10) 0.0371(11) -0.0050(8) 0.0112(9) -0.0019(8)
C30 0.0361(10) 0.0193(9) 0.0330(10) -0.0045(7) 0.0095(8) -0.0050(8)
C31 0.0392(11) 0.0291(10) 0.0386(11) 0.0024(8) 0.0091(9) -0.0045(9)
C32 0.0384(12) 0.0333(12) 0.0609(15) -0.0004(10) 0.0186(11) -0.0031(9)
C33 0.0599(16) 0.0343(12) 0.0626(16) -0.0019(11) 0.0376(13) -0.0037(11)
C34 0.0675(16) 0.0359(12) 0.0392(12) 0.0016(9) 0.0249(12) -0.0024(11)
C35 0.0436(12) 0.0314(11) 0.0340(11) -0.0007(8) 0.0086(9) 0.0011(9)

loop_
_atom_type_symbol
_atom_type_description
_atom_type_scat_dispersion_real
_atom_type_scat_dispersion_imag
_atom_type_scat_source
C C 0.0033 0.0016 'International Tables Vol C Tables 4.2.6.8 and 6.1.1.4'
H H 0.0000 0.0000 'International Tables Vol C Tables 4.2.6.8 and 6.1.1.4'
N N 0.0061 0.0033 'International Tables Vol C Tables 4.2.6.8 and 6.1.1.4'
O O 0.0106 0.0060 'International Tables Vol C Tables 4.2.6.8 and 6.1.1.4'

loop_
_geom_angle_atom_site_label_1
_geom_angle_atom_site_label_2
_geom_angle_atom_site_label_3
_geom_angle
C1 N1 C8 111.28(15)
C1 N1 C14 123.18(16)
C8 N1 C14 125.37(16)
C13 N2 C9 109.78(15)
C13 N2 C23 121.23(15)
C9 N2 C23 126.73(15)
C9 O2 C2 110.83(13)
C9 O3 C21 117.35(14)
O1 C1 N1 126.05(17)
O1 C1 C2 125.98(17)
N1 C1 C2 107.85(15)
O2 C2 C3 112.94(14)
O2 C2 C1 109.82(14)
C3 C2 C1 102.24(14)
O2 C2 C11 106.79(14)
C3 C2 C11 114.78(15)
C1 C2 C11 110.22(14)
C4 C3 C8 120.06(17)
C4 C3 C2 131.36(17)
C8 C3 C2 108.57(15)
C3 C4 C5 118.45(18)
C6 C5 C4 120.63(19)
C5 C6 C7 121.40(19)
C8 C7 C6 117.16(19)
C7 C8 C3 122.29(18)
C7 C8 N1 127.91(17)
C3 C8 N1 109.80(16)
O3 C9 O2 110.50(14)
O3 C9 N2 105.71(14)
O2 C9 N2 115.88(14)
O3 C9 C10 118.38(15)
O2 C9 C10 103.88(14)
N2 C9 C10 102.74(14)
C12 C10 C11 134.83(18)
C12 C10 C9 110.97(16)
C11 C10 C9 108.53(15)
C10 C11 C2 98.52(14)
C10 C12 C13 106.94(16)
C10 C12 C29 129.79(18)
C13 C12 C29 122.68(17)
O4 C13 N2 125.95(18)
O4 C13 C12 126.32(18)
N2 C13 C12 107.65(15)
N1 C14 C15 114.63(16)
C16 C15 C20 118.8(2)
C16 C15 C14 121.1(2)
C20 C15 C14 119.5(2)
C15 C16 C17 121.6(3)
C18 C17 C16 120.0(3)
C17 C18 C19 119.8(3)
C20 C19 C18 119.5(3)
C19 C20 C15 120.0(3)
O3 C21 C22 108.11(18)
N2 C23 C28 113.90(15)
N2 C23 C24 111.52(15)
C28 C23 C24 110.76(16)
C25 C24 C23 110.35(17)
C26 C25 C24 111.70(19)
C27 C26 C25 111.51(19)
C26 C27 C28 111.98(19)
C27 C28 C23 110.51(18)
C12 C29 C30 112.62(16)
C35 C30 C31 118.3(2)
C35 C30 C29 120.56(19)
C31 C30 C29 121.11(19)
C32 C31 C30 120.4(2)
C33 C32 C31 120.8(2)
C32 C33 C34 119.4(2)
C33 C34 C35 120.1(2)
C30 C35 C34 121.0(2)

loop_
_geom_bond_atom_site_label_1
_geom_bond_atom_site_label_2
_geom_bond_distance
N1 C1 1.359(2)
N1 C8 1.411(2)
N1 C14 1.459(2)
N2 C13 1.367(2)
N2 C9 1.456(2)
N2 C23 1.473(2)
O1 C1 1.219(2)
O2 C9 1.422(2)
O2 C2 1.449(2)
O3 C9 1.401(2)
O3 C21 1.433(2)
O4 C13 1.219(2)
C1 C2 1.549(2)
C2 C3 1.505(2)
C2 C11 1.561(2)
C3 C4 1.378(3)
C3 C8 1.393(3)
C4 C5 1.395(3)
C5 C6 1.385(3)
C6 C7 1.390(3)
C7 C8 1.378(3)
C9 C10 1.510(3)
C10 C12 1.330(3)
C10 C11 1.487(2)
C12 C13 1.508(3)
C12 C29 1.509(3)
C14 C15 1.503(3)
C15 C16 1.364(3)
C15 C20 1.401(3)
C16 C17 1.380(4)
C17 C18 1.357(5)
C18 C19 1.408(5)
C19 C20 1.380(4)
C21 C22 1.493(3)
C23 C28 1.527(3)
C23 C24 1.527(3)
C24 C25 1.526(3)
C25 C26 1.520(4)
C26 C27 1.516(3)
C27 C28 1.526(3)
C29 C30 1.516(3)
C30 C35 1.388(3)
C30 C31 1.395(3)
C31 C32 1.389(3)
C32 C33 1.379(4)
C33 C34 1.379(4)
C34 C35 1.393(3)

loop_
_geom_torsion_atom_site_label_1
_geom_torsion_atom_site_label_2
_geom_torsion_atom_site_label_3
_geom_torsion_atom_site_label_4
_geom_torsion
C8 N1 C1 O1 -179.02(19)
C14 N1 C1 O1 5.5(3)
C8 N1 C1 C2 4.8(2)
C14 N1 C1 C2 -170.62(16)
C9 O2 C2 C3 113.96(16)
C9 O2 C2 C1 -132.64(15)
C9 O2 C2 C11 -13.13(18)
O1 C1 C2 O2 58.6(2)
N1 C1 C2 O2 -125.29(16)
O1 C1 C2 C3 178.70(19)
N1 C1 C2 C3 -5.15(19)
O1 C1 C2 C11 -58.8(3)
N1 C1 C2 C11 117.33(17)
O2 C2 C3 C4 -59.6(3)
C1 C2 C3 C4 -177.5(2)
C11 C2 C3 C4 63.1(3)
O2 C2 C3 C8 121.65(16)
C1 C2 C3 C8 3.71(19)
C11 C2 C3 C8 -115.60(17)
C8 C3 C4 C5 -0.1(3)
C2 C3 C4 C5 -178.72(19)
C3 C4 C5 C6 -0.2(3)
C4 C5 C6 C7 0.5(3)
C5 C6 C7 C8 -0.4(3)
C6 C7 C8 C3 0.0(3)
C6 C7 C8 N1 -179.69(18)
C4 C3 C8 C7 0.2(3)
C2 C3 C8 C7 179.11(17)
C4 C3 C8 N1 179.96(17)
C2 C3 C8 N1 -1.1(2)
C1 N1 C8 C7 177.29(19)
C14 N1 C8 C7 -7.4(3)
C1 N1 C8 C3 -2.5(2)
C14 N1 C8 C3 172.88(17)
C21 O3 C9 O2 -56.9(2)
C21 O3 C9 N2 176.97(16)
C21 O3 C9 C10 62.6(2)
C2 O2 C9 O3 119.97(15)
C2 O2 C9 N2 -119.84(16)
C2 O2 C9 C10 -7.98(18)
C13 N2 C9 O3 -111.02(16)
C23 N2 C9 O3 51.9(2)
C13 N2 C9 O2 126.24(16)
C23 N2 C9 O2 -70.8(2)
C13 N2 C9 C10 13.72(18)
C23 N2 C9 C10 176.64(16)
O3 C9 C10 C12 107.09(18)
O2 C9 C10 C12 -129.99(16)
N2 C9 C10 C12 -8.87(19)
O3 C9 C10 C11 -95.26(18)
O2 C9 C10 C11 27.66(18)
N2 C9 C10 C11 148.78(14)
C12 C10 C11 C2 116.3(2)
C9 C10 C11 C2 -33.67(17)
O2 C2 C11 C10 28.16(17)
C3 C2 C11 C10 -97.84(17)
C1 C2 C11 C10 147.40(15)
C11 C10 C12 C13 -148.3(2)
C9 C10 C12 C13 1.2(2)
C11 C10 C12 C29 22.9(3)
C9 C10 C12 C29 172.34(18)
C9 N2 C13 O4 169.40(18)
C23 N2 C13 O4 5.4(3)
C9 N2 C13 C12 -13.58(19)
C23 N2 C13 C12 -177.61(15)
C10 C12 C13 O4 -175.33(19)
C29 C12 C13 O4 12.7(3)
C10 C12 C13 N2 7.7(2)
C29 C12 C13 N2 -164.28(17)
C1 N1 C14 C15 -106.1(2)
C8 N1 C14 C15 79.1(2)
N1 C14 C15 C16 -121.8(2)
N1 C14 C15 C20 68.0(3)
C20 C15 C16 C17 -6.2(4)
C14 C15 C16 C17 -176.6(2)
C15 C16 C17 C18 2.2(5)
C16 C17 C18 C19 3.3(5)
C17 C18 C19 C20 -4.7(5)
C18 C19 C20 C15 0.6(5)
C16 C15 C20 C19 4.7(4)
C14 C15 C20 C19 175.2(3)
C9 O3 C21 C22 -179.72(19)
C13 N2 C23 C28 80.9(2)
C9 N2 C23 C28 -80.2(2)
C13 N2 C23 C24 -152.83(17)
C9 N2 C23 C24 46.0(2)
N2 C23 C24 C25 174.61(17)
C28 C23 C24 C25 -57.4(2)
C23 C24 C25 C26 56.0(2)
C24 C25 C26 C27 -54.2(3)
C25 C26 C27 C28 53.9(3)
C26 C27 C28 C23 -55.3(3)
N2 C23 C28 C27 -176.32(17)
C24 C23 C28 C27 57.0(2)
C10 C12 C29 C30 -93.9(2)
C13 C12 C29 C30 76.1(2)
C12 C29 C30 C35 109.2(2)
C12 C29 C30 C31 -71.0(2)
C35 C30 C31 C32 -0.1(3)
C29 C30 C31 C32 -179.89(19)
C30 C31 C32 C33 0.6(3)
C31 C32 C33 C34 -0.3(4)
C32 C33 C34 C35 -0.5(4)
C31 C30 C35 C34 -0.6(3)
C29 C30 C35 C34 179.17(19)
C33 C34 C35 C30 0.9(3)
